data_2016792
loop_
_publ_author_name
'Hector, Andrew L.'
'Jura, Marek'
'Levason, William'
'Reid, Gillian'
'Reid, Stuart D.'
'Webster, Michael'

_publ_section_title
;
 [{Cp~2~(^<i>t^</i>BuSe)Nb}~2~<i>E</i>] (<i>E</i> = O and Se) with
 bridging oxide or selenide ligands
;
_journal_coeditor_code BM3060
_journal_issue 10
_journal_name_full 'Acta Crystallographica Section C'
_journal_page_first m321
_journal_page_last m323
_journal_paper_doi 10.1107/S0108270108025055
_journal_volume 64
_journal_year 2008
_chemical_formula_iupac '[Nb2 (C5 H5)4 (C4 H9 Se)2 O] , C7 H8'
_chemical_formula_moiety 'C28 H38 Nb2 O Se2 , C7 H8'
_chemical_formula_structural '[Nb2 (C5 H5)4 (C4 H9 Se)2 O] , C7 H8'
_chemical_formula_sum 'C35 H46 Nb2 O Se2'
_chemical_formula_weight 826.46
_chemical_name_systematic
;
\m-oxido-bis[(tert-butylselenolato)bis(\h^5^-cyclopentadienyl)niobium(IV)]
toluene solvate
;
_space_group_IT_number 14
_symmetry_cell_setting monoclinic
_symmetry_space_group_name_Hall '-P 2yn'
_symmetry_space_group_name_H-M 'P 1 21/n 1'
_atom_sites_solution_hydrogens geom
_atom_sites_solution_primary direct
_atom_sites_solution_secondary difmap
_audit_creation_method 'SHELXL97 + hand edit'
_cell_angle_alpha 90.00
_cell_angle_beta 92.848(6)
_cell_angle_gamma 90.00
_cell_formula_units_Z 2
_cell_length_a 8.0288(10)
_cell_length_b 12.7685(15)
_cell_length_c 15.873(2)
_cell_measurement_reflns_used 24097
_cell_measurement_temperature 120(2)
_cell_measurement_theta_max 27.48
_cell_measurement_theta_min 2.91
_cell_volume 1625.2(3)
_computing_cell_refinement
;
COLLECT (Nonius, 1998) and DENZO (Otwinowski & Minor, 1997)
;
_computing_data_collection
;
COLLECT (Nonius, 1998) and DENZO (Otwinowski & Minor, 1997)
;
_computing_data_reduction
;
COLLECT (Nonius, 1998) and DENZO (Otwinowski & Minor, 1997)
;
_computing_molecular_graphics 'ORTEPII (Johnson, 1976)'
_computing_publication_material 'SHELXL97 (Sheldrick, 2008)'
_computing_structure_refinement 'SHELXL97 (Sheldrick, 2008)'
_computing_structure_solution 'SHELXS97 (Sheldrick, 2008)'
_diffrn_ambient_temperature 120(2)
_diffrn_measured_fraction_theta_full 0.993
_diffrn_measured_fraction_theta_max 0.993
_diffrn_measurement_device_type 'Bruker Nonius 95mm CCD camera on \k-goniostat'
_diffrn_measurement_method '\f and \w scans'
_diffrn_radiation_monochromator '10cm confocal mirrors'
_diffrn_radiation_source 'Bruker Nonius FR591 rotating anode'
_diffrn_radiation_type MoK\a
_diffrn_radiation_wavelength 0.71073
_diffrn_reflns_av_R_equivalents 0.0302
_diffrn_reflns_av_sigmaI/netI 0.0260
_diffrn_reflns_limit_h_max 10
_diffrn_reflns_limit_h_min -8
_diffrn_reflns_limit_k_max 16
_diffrn_reflns_limit_k_min -16
_diffrn_reflns_limit_l_max 18
_diffrn_reflns_limit_l_min -20
_diffrn_reflns_number 21963
_diffrn_reflns_theta_full 27.51
_diffrn_reflns_theta_max 27.51
_diffrn_reflns_theta_min 3.21
_diffrn_standards_number 0
_exptl_absorpt_coefficient_mu 2.971
_exptl_absorpt_correction_T_max 0.9400
_exptl_absorpt_correction_T_min 0.7311
_exptl_absorpt_correction_type multi-scan
_exptl_absorpt_process_details '(SADABS; Sheldrick, 2007)'
_exptl_crystal_colour blue
_exptl_crystal_density_diffrn 1.689
_exptl_crystal_density_method 'not measured'
_exptl_crystal_description needle
_exptl_crystal_F_000 828
_exptl_crystal_size_max 0.14
_exptl_crystal_size_mid 0.06
_exptl_crystal_size_min 0.02
_refine_diff_density_max 0.435
_refine_diff_density_min -0.573
_refine_ls_extinction_method none
_refine_ls_goodness_of_fit_ref 1.171
_refine_ls_hydrogen_treatment constr
_refine_ls_matrix_type full
_refine_ls_number_parameters 206
_refine_ls_number_reflns 3729
_refine_ls_number_restraints 0
_refine_ls_restrained_S_all 1.171
_refine_ls_R_factor_all 0.0305
_refine_ls_R_factor_gt 0.0237
_refine_ls_shift/su_max 0.001
_refine_ls_shift/su_mean 0.000
_refine_ls_structure_factor_coef Fsqd
_refine_ls_weighting_details 'w = 1/[\s^2^(Fo^2^)+(0.0086P)^2^+1.6817P] where P=(Fo^2^+2Fc^2^)/3'
_refine_ls_weighting_scheme calc
_refine_ls_wR_factor_gt 0.0478
_refine_ls_wR_factor_ref 0.0511
_reflns_number_gt 3323
_reflns_number_total 3729
_reflns_threshold_expression I>2\s(I)
_cod_data_source_file bm3060.cif
_cod_data_source_block I
_cod_original_cell_volume 1625.3(3)
_cod_original_sg_symbol_H-M 'P 21/n'
_cod_database_code 2016792
_cod_database_fobs_code 2016792

loop_
_symmetry_equiv_pos_as_xyz
'x, y, z'
'-x+1/2, y+1/2, -z+1/2'
'-x, -y, -z'
'x-1/2, -y-1/2, z-1/2'

loop_
_atom_site_type_symbol
_atom_site_label
_atom_site_fract_x
_atom_site_fract_y
_atom_site_fract_z
_atom_site_U_iso_or_equiv
_atom_site_adp_type
_atom_site_calc_flag
_atom_site_refinement_flags
_atom_site_occupancy
_atom_site_disorder_assembly
_atom_site_disorder_group
Nb Nb1 0.86675(2) 0.045165(15) 0.902140(12) 0.01596(6) Uani d . 1 . .
Se Se1 1.16711(3) 0.088095(17) 0.852676(13) 0.01894(6) Uani d . 1 . .
O O1 1.0000 0.0000 1.0000 0.0175(4) Uani d S 1 . .
C C1 0.8267(3) 0.23334(18) 0.88319(15) 0.0280(5) Uani d . 1 . .
H H1 0.8904 0.2699 0.8438 0.034 Uiso calc R 1 . .
C C2 0.6699(3) 0.1887(2) 0.86687(16) 0.0332(6) Uani d . 1 . .
H H2 0.6077 0.1900 0.8144 0.040 Uiso calc R 1 . .
C C3 0.6197(3) 0.14135(19) 0.94186(17) 0.0311(6) Uani d . 1 . .
H H3 0.5183 0.1045 0.9483 0.037 Uiso calc R 1 . .
C C4 0.7445(3) 0.15800(18) 1.00495(15) 0.0245(5) Uani d . 1 . .
H H4 0.7426 0.1354 1.0619 0.029 Uiso calc R 1 . .
C C5 0.8736(3) 0.21437(17) 0.96879(14) 0.0217(5) Uani d . 1 . .
H H5 0.9748 0.2360 0.9971 0.026 Uiso calc R 1 . .
C C6 0.7174(3) -0.03132(19) 0.77639(15) 0.0265(5) Uani d . 1 . .
H H6 0.6745 0.0126 0.7321 0.032 Uiso calc R 1 . .
C C7 0.6332(3) -0.06054(19) 0.84833(16) 0.0280(5) Uani d . 1 . .
H H7 0.5233 -0.0402 0.8610 0.034 Uiso calc R 1 . .
C C8 0.7408(3) -0.12557(18) 0.89862(15) 0.0267(5) Uani d . 1 . .
H H8 0.7168 -0.1563 0.9512 0.032 Uiso calc R 1 . .
C C9 0.8900(3) -0.13632(17) 0.85629(14) 0.0235(5) Uani d . 1 . .
H H9 0.9844 -0.1762 0.8754 0.028 Uiso calc R 1 . .
C C10 0.8760(3) -0.07818(18) 0.78117(14) 0.0229(5) Uani d . 1 . .
H H10 0.9589 -0.0717 0.7408 0.028 Uiso calc R 1 . .
C C11 1.1745(3) 0.16368(18) 0.74104(14) 0.0219(5) Uani d . 1 . .
C C12 1.3076(3) 0.1089(2) 0.69162(15) 0.0300(5) Uani d . 1 . .
H H12A 1.2755 0.0357 0.6819 0.045 Uiso calc R 1 . .
H H12B 1.4147 0.1117 0.7239 0.045 Uiso calc R 1 . .
H H12C 1.3179 0.1442 0.6373 0.045 Uiso calc R 1 . .
C C13 1.0094(3) 0.16079(19) 0.68959(14) 0.0256(5) Uani d . 1 . .
H H13A 0.9226 0.1939 0.7217 0.038 Uiso calc R 1 . .
H H13B 0.9786 0.0879 0.6774 0.038 Uiso calc R 1 . .
H H13C 1.0208 0.1987 0.6365 0.038 Uiso calc R 1 . .
C C14 1.2255(3) 0.27681(19) 0.75989(15) 0.0284(5) Uani d . 1 . .
H H14A 1.2388 0.3143 0.7068 0.043 Uiso calc R 1 . .
H H14B 1.3314 0.2776 0.7934 0.043 Uiso calc R 1 . .
H H14C 1.1391 0.3111 0.7916 0.043 Uiso calc R 1 . .
C C15 0.930(3) -0.073(3) 0.540(2) 0.038(3) Uani d P 0.50 A -1
H H15 0.9500 -0.1398 0.5652 0.046 Uiso calc PR 0.50 A -1
C C16 0.7745(8) -0.0246(4) 0.5405(4) 0.0386(13) Uani d P 0.50 A -1
H H16 0.6845 -0.0594 0.5652 0.046 Uiso calc PR 0.50 A -1
C C17 0.750(5) 0.069(3) 0.507(2) 0.0479(19) Uani d P 0.50 A -1
H H17 0.6428 0.1000 0.5090 0.058 Uiso calc PR 0.50 A -1
C C18 0.8708(9) 0.1250(4) 0.4686(3) 0.0435(15) Uani d P 0.50 A -1
H H18 0.8506 0.1920 0.4442 0.052 Uiso calc PR 0.50 A -1
C C15A 1.028(3) 0.075(3) 0.4684(19) 0.038(3) Uani d P 0.50 A -1
H H15A 1.1166 0.1110 0.4432 0.046 Uiso calc PR 0.50 A -1
C C19 1.0579(7) -0.0164(4) 0.5009(3) 0.0360(13) Uani d P 0.50 A -1
C C17A 1.239(5) -0.069(3) 0.499(3) 0.0479(19) Uani d P 0.50 A -1
H H17A 1.2603 -0.1101 0.5510 0.072 Uiso calc PR 0.50 A -1
H H17B 1.3236 -0.0145 0.4958 0.072 Uiso calc PR 0.50 A -1
H H17C 1.2430 -0.1155 0.4502 0.072 Uiso calc PR 0.50 A -1

loop_
_atom_site_aniso_label
_atom_site_aniso_U_11
_atom_site_aniso_U_22
_atom_site_aniso_U_33
_atom_site_aniso_U_12
_atom_site_aniso_U_13
_atom_site_aniso_U_23
Nb1 0.01481(10) 0.01642(10) 0.01657(10) 0.00070(7) -0.00005(7) -0.00092(7)
Se1 0.01581(11) 0.02261(12) 0.01830(11) -0.00004(9) -0.00005(8) 0.00289(8)
O1 0.0135(10) 0.0206(11) 0.0184(10) -0.0021(9) 0.0021(8) 0.0019(8)
C1 0.0378(14) 0.0204(11) 0.0262(12) 0.0093(10) 0.0053(10) 0.0011(9)
C2 0.0350(14) 0.0297(13) 0.0334(14) 0.0178(11) -0.0138(11) -0.0106(11)
C3 0.0166(11) 0.0261(12) 0.0509(16) 0.0053(10) 0.0041(10) -0.0116(11)
C4 0.0251(12) 0.0228(11) 0.0262(12) 0.0032(10) 0.0058(9) -0.0021(9)
C5 0.0230(11) 0.0167(10) 0.0253(12) 0.0053(9) -0.0003(9) -0.0037(9)
C6 0.0286(13) 0.0255(12) 0.0244(12) 0.0019(10) -0.0073(10) -0.0063(9)
C7 0.0188(11) 0.0286(12) 0.0364(14) -0.0055(10) -0.0001(10) -0.0120(10)
C8 0.0318(13) 0.0218(11) 0.0267(12) -0.0100(10) 0.0020(10) -0.0030(9)
C9 0.0260(12) 0.0186(11) 0.0255(12) 0.0014(10) -0.0033(9) -0.0051(9)
C10 0.0238(12) 0.0240(11) 0.0209(11) -0.0012(9) 0.0002(9) -0.0078(9)
C11 0.0223(11) 0.0253(12) 0.0183(11) -0.0015(9) 0.0020(8) 0.0028(9)
C12 0.0294(13) 0.0371(14) 0.0242(12) 0.0032(11) 0.0068(10) 0.0016(10)
C13 0.0262(12) 0.0300(13) 0.0203(11) 0.0007(10) -0.0012(9) 0.0047(9)
C14 0.0328(13) 0.0255(12) 0.0268(12) -0.0040(11) 0.0010(10) 0.0047(10)
C15 0.059(10) 0.036(2) 0.021(5) -0.023(8) 0.008(6) 0.001(3)
C16 0.048(3) 0.032(3) 0.035(3) -0.009(3) 0.005(3) -0.004(2)
C17 0.060(4) 0.0447(18) 0.039(4) -0.005(3) -0.005(3) -0.009(2)
C18 0.071(4) 0.028(3) 0.030(3) -0.014(3) -0.011(3) 0.001(2)
C15A 0.059(10) 0.036(2) 0.021(5) -0.023(8) 0.008(6) 0.001(3)
C19 0.051(4) 0.032(3) 0.024(2) -0.012(3) 0.000(3) -0.007(2)
C17A 0.060(4) 0.0447(18) 0.039(4) -0.005(3) -0.005(3) -0.009(2)

loop_
_atom_type_symbol
_atom_type_description
_atom_type_scat_dispersion_real
_atom_type_scat_dispersion_imag
_atom_type_scat_source
C C 0.0033 0.0016 'International Tables Vol C Tables 4.2.6.8 and 6.1.1.4'
H H 0.0000 0.0000 'International Tables Vol C Tables 4.2.6.8 and 6.1.1.4'
Se Se -0.0929 2.2259 'International Tables Vol C Tables 4.2.6.8 and 6.1.1.4'
Nb Nb -2.0727 0.6215 'International Tables Vol C Tables 4.2.6.8 and 6.1.1.4'
O O 0.0106 0.0060 'International Tables Vol C Tables 4.2.6.8 and 6.1.1.4'

loop_
_geom_angle_atom_site_label_1
_geom_angle_atom_site_label_2
_geom_angle_atom_site_label_3
_geom_angle_site_symmetry_3
_geom_angle
_geom_angle_publ_flag
Nb1 O1 Nb1 3_757 180 y
O1 Nb1 Se1 . 79.791(11) y
C11 Se1 Nb1 . 115.38(6) y
O1 Nb1 C8 . 87.90(6) ?
O1 Nb1 C5 . 85.11(5) ?
C8 Nb1 C5 . 145.65(8) ?
O1 Nb1 C4 . 82.08(6) ?
C8 Nb1 C4 . 111.80(8) ?
C5 Nb1 C4 . 33.90(8) ?
O1 Nb1 C7 . 120.27(6) ?
C8 Nb1 C7 . 34.06(8) ?
C5 Nb1 C7 . 130.82(8) ?
C4 Nb1 C7 . 103.64(8) ?
O1 Nb1 C9 . 84.76(5) ?
C8 Nb1 C9 . 33.84(8) ?
C5 Nb1 C9 . 169.87(8) ?
C4 Nb1 C9 . 143.73(8) ?
C7 Nb1 C9 . 55.72(8) ?
O1 Nb1 C1 . 117.24(6) ?
C8 Nb1 C1 . 146.88(9) ?
C5 Nb1 C1 . 33.89(8) ?
C4 Nb1 C1 . 56.07(8) ?
C7 Nb1 C1 . 114.11(9) ?
C9 Nb1 C1 . 155.52(8) ?
O1 Nb1 C3 . 111.55(7) ?
C8 Nb1 C3 . 96.66(9) ?
C5 Nb1 C3 . 55.65(8) ?
C4 Nb1 C3 . 33.40(8) ?
C7 Nb1 C3 . 75.38(8) ?
C9 Nb1 C3 . 129.06(8) ?
C1 Nb1 C3 . 55.46(9) ?
O1 Nb1 C2 . 136.73(6) ?
C8 Nb1 C2 . 113.89(9) ?
C5 Nb1 C2 . 55.43(8) ?
C4 Nb1 C2 . 55.54(8) ?
C7 Nb1 C2 . 81.87(9) ?
C9 Nb1 C2 . 134.12(8) ?
C1 Nb1 C2 . 32.99(9) ?
C3 Nb1 C2 . 33.43(9) ?
O1 Nb1 C6 . 139.23(6) ?
C8 Nb1 C6 . 55.76(8) ?
C5 Nb1 C6 . 135.08(8) ?
C4 Nb1 C6 . 125.57(8) ?
C7 Nb1 C6 . 33.28(9) ?
C9 Nb1 C6 . 54.98(8) ?
C1 Nb1 C6 . 103.48(8) ?
C3 Nb1 C6 . 92.27(8) ?
C2 Nb1 C6 . 80.28(8) ?
O1 Nb1 C10 . 113.30(5) ?
C8 Nb1 C10 . 55.68(8) ?
C5 Nb1 C10 . 155.16(8) ?
C4 Nb1 C10 . 157.79(8) ?
C7 Nb1 C10 . 55.20(8) ?
C9 Nb1 C10 . 33.11(8) ?
C1 Nb1 C10 . 122.47(8) ?
C3 Nb1 C10 . 124.99(8) ?
C2 Nb1 C10 . 109.80(8) ?
C6 Nb1 C10 . 32.88(8) ?
C8 Nb1 Se1 . 124.97(6) ?
C5 Nb1 Se1 . 86.73(6) ?
C4 Nb1 Se1 . 119.04(6) ?
C7 Nb1 Se1 . 135.52(6) ?
C9 Nb1 Se1 . 91.37(6) ?
C1 Nb1 Se1 . 82.84(6) ?
C3 Nb1 Se1 . 137.78(6) ?
C2 Nb1 Se1 . 111.34(7) ?
C6 Nb1 Se1 . 104.82(6) ?
C10 Nb1 Se1 . 80.71(6) ?
C2 C1 C5 . 107.7(2) ?
C2 C1 Nb1 . 74.50(14) ?
C5 C1 Nb1 . 71.67(13) ?
C2 C1 H1 . 126.2 ?
C5 C1 H1 . 126.2 ?
Nb1 C1 H1 . 119.5 ?
C1 C2 C3 . 108.2(2) ?
C1 C2 Nb1 . 72.50(13) ?
C3 C2 Nb1 . 72.36(13) ?
C1 C2 H2 . 125.9 ?
C3 C2 H2 . 125.9 ?
Nb1 C2 H2 . 121.0 ?
C4 C3 C2 . 108.3(2) ?
C4 C3 Nb1 . 72.46(13) ?
C2 C3 Nb1 . 74.21(14) ?
C4 C3 H3 . 125.8 ?
C2 C3 H3 . 125.8 ?
Nb1 C3 H3 . 119.3 ?
C3 C4 C5 . 107.6(2) ?
C3 C4 Nb1 . 74.15(14) ?
C5 C4 Nb1 . 72.43(13) ?
C3 C4 H4 . 126.2 ?
C5 C4 H4 . 126.2 ?
Nb1 C4 H4 . 119.1 ?
C4 C5 C1 . 108.3(2) ?
C4 C5 Nb1 . 73.67(13) ?
C1 C5 Nb1 . 74.44(13) ?
C4 C5 H5 . 125.9 ?
C1 C5 H5 . 125.9 ?
Nb1 C5 H5 . 118.0 ?
C10 C6 C7 . 108.3(2) ?
C10 C6 Nb1 . 73.95(13) ?
C7 C6 Nb1 . 71.54(13) ?
C10 C6 H6 . 125.8 ?
C7 C6 H6 . 125.8 ?
Nb1 C6 H6 . 120.4 ?
C6 C7 C8 . 108.0(2) ?
C6 C7 Nb1 . 75.18(13) ?
C8 C7 Nb1 . 71.87(13) ?
C6 C7 H7 . 126.0 ?
C8 C7 H7 . 126.0 ?
Nb1 C7 H7 . 118.8 ?
C9 C8 C7 . 107.3(2) ?
C9 C8 Nb1 . 74.49(13) ?
C7 C8 Nb1 . 74.06(13) ?
C9 C8 H8 . 126.3 ?
C7 C8 H8 . 126.3 ?
Nb1 C8 H8 . 117.2 ?
C10 C9 C8 . 108.6(2) ?
C10 C9 Nb1 . 75.35(13) ?
C8 C9 Nb1 . 71.67(13) ?
C10 C9 H9 . 125.7 ?
C8 C9 H9 . 125.7 ?
Nb1 C9 H9 . 119.1 ?
C9 C10 C6 . 107.8(2) ?
C9 C10 Nb1 . 71.55(13) ?
C6 C10 Nb1 . 73.17(13) ?
C9 C10 H10 . 126.1 ?
C6 C10 H10 . 126.1 ?
Nb1 C10 H10 . 120.9 ?
C13 C11 C12 . 109.04(19) ?
C13 C11 C14 . 110.22(19) ?
C12 C11 C14 . 110.3(2) ?
C13 C11 Se1 . 113.31(15) ?
C12 C11 Se1 . 106.49(15) ?
C14 C11 Se1 . 107.41(15) ?
C11 C12 H12A . 109.5 ?
C11 C12 H12B . 109.5 ?
H12A C12 H12B . 109.5 ?
C11 C12 H12C . 109.5 ?
H12A C12 H12C . 109.5 ?
H12B C12 H12C . 109.5 ?
C11 C13 H13A . 109.5 ?
C11 C13 H13B . 109.5 ?
H13A C13 H13B . 109.5 ?
C11 C13 H13C . 109.5 ?
H13A C13 H13C . 109.5 ?
H13B C13 H13C . 109.5 ?
C11 C14 H14A . 109.5 ?
C11 C14 H14B . 109.5 ?
H14A C14 H14B . 109.5 ?
C11 C14 H14C . 109.5 ?
H14A C14 H14C . 109.5 ?
H14B C14 H14C . 109.5 ?
C16 C15 C19 . 116(3) ?
C16 C15 H15 . 121.9 ?
C19 C15 H15 . 121.9 ?
C17 C16 C15 . 121(2) ?
C17 C16 H16 . 119.6 ?
C15 C16 H16 . 119.6 ?
C16 C17 C18 . 124(3) ?
C16 C17 H17 . 118.0 ?
C18 C17 H17 . 118.0 ?
C17 C18 C15A . 115(2) ?
C17 C18 H18 . 122.5 ?
C15A C18 H18 . 122.5 ?
C19 C15A C18 . 123.5(19) ?
C19 C15A H15A . 118.2 ?
C18 C15A H15A . 118.2 ?
C15A C19 C15 . 120.7(19) ?
C15A C19 C17A . 121.6(18) ?
C15 C19 C17A . 118(2) ?

loop_
_geom_bond_atom_site_label_1
_geom_bond_atom_site_label_2
_geom_bond_site_symmetry_2
_geom_bond_distance
_geom_bond_publ_flag
Nb1 O1 . 1.9300(3) y
Nb1 Se1 . 2.6307(4) y
Se1 C11 . 2.021(2) y
C11 C12 . 1.526(3) n
C11 C13 . 1.523(3) n
C11 C14 . 1.527(3) n
Nb1 C8 . 2.403(2) ?
Nb1 C5 . 2.405(2) ?
Nb1 C4 . 2.421(2) ?
Nb1 C7 . 2.431(2) ?
Nb1 C9 . 2.439(2) ?
Nb1 C1 . 2.441(2) ?
Nb1 C3 . 2.442(2) ?
Nb1 C2 . 2.466(2) ?
Nb1 C6 . 2.477(2) ?
Nb1 C10 . 2.487(2) ?
O1 Nb1 3_757 1.9300(3) ?
C1 C2 . 1.394(4) ?
C1 C5 . 1.413(3) ?
C1 H1 . 0.9500 ?
C2 C3 . 1.412(4) ?
C2 H2 . 0.9500 ?
C3 C4 . 1.398(3) ?
C3 H3 . 0.9500 ?
C4 C5 . 1.407(3) ?
C4 H4 . 0.9500 ?
C5 H5 . 0.9500 ?
C6 C10 . 1.405(3) ?
C6 C7 . 1.406(4) ?
C6 H6 . 0.9500 ?
C7 C8 . 1.416(3) ?
C7 H7 . 0.9500 ?
C8 C9 . 1.409(3) ?
C8 H8 . 0.9500 ?
C9 C10 . 1.404(3) ?
C9 H9 . 0.9500 ?
C10 H10 . 0.9500 ?
C12 H12A . 0.9800 ?
C12 H12B . 0.9800 ?
C12 H12C . 0.9800 ?
C13 H13A . 0.9800 ?
C13 H13B . 0.9800 ?
C13 H13C . 0.9800 ?
C14 H14A . 0.9800 ?
C14 H14B . 0.9800 ?
C14 H14C . 0.9800 ?
C15 C16 . 1.40(3) ?
C15 C19 . 1.42(3) ?
C15 H15 . 0.9500 ?
C16 C17 . 1.33(4) ?
C16 H16 . 0.9500 ?
C17 C18 . 1.36(4) ?
C17 H17 . 0.9500 ?
C18 C15A . 1.41(3) ?
C18 H18 . 0.9500 ?
C15A C19 . 1.30(4) ?
C15A H15A . 0.9500 ?
C19 C17A . 1.60(4) ?
C17A H17A . 0.9800 ?
C17A H17B . 0.9800 ?
C17A H17C . 0.9800 ?
